data_9013011
loop_
_publ_author_name
'Akhtar, D.'
'Vankar, V. D.'
'Goel, T. C.'
'Chopra, K. L.'

_publ_section_title
;
 Metastable structures of liquid-quenched and vapour-quenched antimony films
 Locality: synthetic
 Note: liquid-quenched specimen
 Note: HCP structure resulted from electron beam heating of
 the tetragonal, FCC and SC structures
;
_journal_name_full 'Journal of Materials Science'
_journal_page_first 988
_journal_page_last 994
_journal_volume 14
_journal_year 1979
_chemical_formula_sum Sb
_chemical_name_mineral Antimony
_space_group_IT_number 194
_symmetry_space_group_name_Hall '-P 6c 2c'
_symmetry_space_group_name_H-M 'P 63/m m c'
_cell_angle_alpha 90
_cell_angle_beta 90
_cell_angle_gamma 120
_cell_length_a 3.33
_cell_length_b 3.33
_cell_length_c 5.23
_cell_formula_units_Z 2
_cell_volume 50.225
_exptl_crystal_density_diffrn 8.051
_cod_database_code 9013011

loop_
_symmetry_equiv_pos_as_xyz
x,y,z
-x,-x+y,1/2+z
x,x-y,1/2-z
-x+y,-x,1/2-z
x-y,x,1/2+z
-y,-x,z
y,x,-z
y,-x+y,-z
-y,x-y,z
x-y,-y,1/2+z
-x+y,y,1/2-z
x,y,1/2-z
-x,-y,1/2+z
x,x-y,z
-x,-x+y,-z
x-y,x,-z
-x+y,-x,z
y,x,1/2+z
-y,-x,1/2-z
-y,x-y,1/2-z
y,-x+y,1/2+z
-x+y,y,z
x-y,-y,-z
-x,-y,-z

loop_
_atom_site_label
_atom_site_fract_x
_atom_site_fract_y
_atom_site_fract_z
Sb 0.33333 0.66667 0.25000

loop_
_cod_related_entry_id
_cod_related_entry_database
_cod_related_entry_code
1 AMCSD 0013083
2 AMCSD 0013085

loop_
_[local]_alternative_name_id
_[local]_alternative_name_type
_[local]_alternative_name_source
_[local]_alternative_name_source_id
_[local]_alternative_name_value
1 mineral AMCSD 0013083 "Antimony"
2 mineral AMCSD 0013085 "Antimony"

_database_code_amcsd 0013083
